data_4038244
loop_
_publ_author_name
'Demchuk, Oleksandr P.'
'Hryshchuk, Oleksandr V.'
'Vashchenko, Bohdan V.'
'Kozytskiy, Andriy V.'
'Tymtsunik, Andriy V.'
'Komarov, Igor V.'
'Grygorenko, Oleksandr O.'

_publ_section_title
;
 Photochemical [2 + 2] Cycloaddition of Alkenyl Boronic Derivatives: An
 Entry into 3-Azabicyclo[3.2.0]heptane Scaffold.
;
_journal_issue 9
_journal_name_full 'The Journal of organic chemistry'
_journal_page_first 5927
_journal_page_last 5940
_journal_paper_doi 10.1021/acs.joc.0c00265
_journal_volume 85
_journal_year 2020
_chemical_formula_moiety 'C23 H30 B N O6 S'
_chemical_formula_sum 'C23 H30 B N O6 S'
_chemical_formula_weight 459.35
_space_group_crystal_system monoclinic
_space_group_IT_number 14
_space_group_name_Hall '-P 2ybc'
_space_group_name_H-M_alt 'P 1 21/c 1'
_atom_sites_solution_hydrogens geom
_audit_creation_method SHELXL-2016/4
_cell_angle_alpha 90
_cell_angle_beta 95.457(3)
_cell_angle_gamma 90
_cell_formula_units_Z 4
_cell_length_a 23.7680(10)
_cell_length_b 7.7729(3)
_cell_length_c 12.6433(6)
_cell_measurement_reflns_used 1888
_cell_measurement_temperature 173(2)
_cell_measurement_theta_max 19.02
_cell_measurement_theta_min 2.76
_cell_volume 2325.22(17)
_computing_cell_refinement 'Bruker SAINT'
_computing_data_collection 'Bruker APEX2'
_computing_data_reduction 'Bruker SAINT'
_computing_molecular_graphics 'Bruker SHELXTL'
_computing_publication_material 'Bruker SHELXTL'
_computing_structure_refinement 'SHELXL-2016/4 (Sheldrick, 2016)'
_computing_structure_solution 'SHELXS-97 (Sheldrick 2008)'
_diffrn_ambient_temperature 173(2)
_diffrn_measured_fraction_theta_full 0.999
_diffrn_measured_fraction_theta_max 0.999
_diffrn_measurement_device_type 'Bruker APEX-II CCD'
_diffrn_measurement_method '\f and \w scans'
_diffrn_radiation_type MoK\a
_diffrn_radiation_wavelength 0.71073
_diffrn_reflns_av_R_equivalents 0.0677
_diffrn_reflns_av_unetI/netI 0.0685
_diffrn_reflns_Laue_measured_fraction_full 0.999
_diffrn_reflns_Laue_measured_fraction_max 0.999
_diffrn_reflns_limit_h_max 28
_diffrn_reflns_limit_h_min -27
_diffrn_reflns_limit_k_max 9
_diffrn_reflns_limit_k_min -9
_diffrn_reflns_limit_l_max 15
_diffrn_reflns_limit_l_min -15
_diffrn_reflns_number 19749
_diffrn_reflns_point_group_measured_fraction_full 0.999
_diffrn_reflns_point_group_measured_fraction_max 0.999
_diffrn_reflns_theta_full 25.047
_diffrn_reflns_theta_max 25.047
_diffrn_reflns_theta_min 2.583
_diffrn_source 'sealed tube'
_exptl_absorpt_coefficient_mu 0.178
_exptl_absorpt_correction_T_max 0.7452
_exptl_absorpt_correction_T_min 0.6604
_exptl_absorpt_correction_type multi-scan
_exptl_absorpt_process_details SADABS
_exptl_crystal_colour colourless
_exptl_crystal_density_diffrn 1.312
_exptl_crystal_description plate
_exptl_crystal_F_000 976
_exptl_crystal_size_max 0.340
_exptl_crystal_size_mid 0.200
_exptl_crystal_size_min 0.040
_refine_diff_density_max 0.394
_refine_diff_density_min -0.384
_refine_diff_density_rms 0.055
_refine_ls_extinction_method none
_refine_ls_goodness_of_fit_ref 1.031
_refine_ls_hydrogen_treatment constr
_refine_ls_matrix_type full
_refine_ls_number_parameters 338
_refine_ls_number_reflns 4111
_refine_ls_number_restraints 52
_refine_ls_restrained_S_all 2.460
_refine_ls_R_factor_all 0.1342
_refine_ls_R_factor_gt 0.0754
_refine_ls_shift/su_max 0.010
_refine_ls_shift/su_mean 0.001
_refine_ls_structure_factor_coef Fsqd
_refine_ls_weighting_details 'w=1/[\s^2^(Fo^2^)+(0.0800P)^2^+2.3000P] where P=(Fo^2^+2Fc^2^)/3'
_refine_ls_weighting_scheme calc
_refine_ls_wR_factor_gt 0.1665
_refine_ls_wR_factor_ref 0.1995
_reflns_Friedel_coverage 0.000
_reflns_number_gt 2371
_reflns_number_total 4111
_reflns_threshold_expression 'I > 2\s(I)'
_cod_data_source_file jo0c00265_si_002.cif
_cod_data_source_block xr282
_cod_depositor_comments 'Adding full bibliography for 4038244.cif.'
_cod_original_sg_symbol_H-M 'P 21/c'
_cod_database_code 4038244
_shelx_shelxl_version_number 2016/4
_shelx_space_group_comment
;
The symmetry employed for this shelxl refinement is uniquely defined
by the following loop, which should always be used as a source of
symmetry information in preference to the above space-group names.
They are only intended as comments.
;
_shelx_estimated_absorpt_t_min 0.942
_shelx_estimated_absorpt_t_max 0.993

loop_
_space_group_symop_operation_xyz
'x, y, z'
'-x, y+1/2, -z+1/2'
'-x, -y, -z'
'x, -y-1/2, z-1/2'

loop_
_atom_site_label
_atom_site_type_symbol
_atom_site_fract_x
_atom_site_fract_y
_atom_site_fract_z
_atom_site_U_iso_or_equiv
_atom_site_adp_type
_atom_site_occupancy
_atom_site_site_symmetry_order
_atom_site_calc_flag
_atom_site_refinement_flags_posn
_atom_site_refinement_flags_adp
_atom_site_refinement_flags_occupancy
_atom_site_disorder_assembly
_atom_site_disorder_group
B1 B 0.67265(18) 0.7525(5) 0.1233(4) 0.0359(10) Uani 1 1 d D . . . .
C1 C 0.7724(2) 0.3534(5) -0.1124(4) 0.0729(16) Uani 1 1 d D . . . .
H1A H 0.811451 0.333911 -0.079793 0.087 Uiso 1 1 calc R U . . .
H1B H 0.773657 0.357693 -0.190429 0.087 Uiso 1 1 calc R U . . .
C2 C 0.7514(2) 0.5257(5) -0.0745(3) 0.0533(12) Uani 1 1 d D . . . .
H2A H 0.713736 0.549442 -0.111948 0.064 Uiso 1 1 calc R U . . .
H2B H 0.777425 0.617303 -0.094146 0.064 Uiso 1 1 calc R U . . .
C3 C 0.74704(15) 0.5336(4) 0.0454(3) 0.0336(9) Uani 1 1 d D . . . .
C4 C 0.71005(15) 0.3904(4) 0.0826(3) 0.0361(9) Uani 1 1 d D . . . .
H4A H 0.671040 0.405510 0.048889 0.043 Uiso 1 1 calc R U . . .
H4B H 0.708856 0.399887 0.160464 0.043 Uiso 1 1 calc R U . . .
C5 C 0.73088(17) 0.2118(4) 0.0564(3) 0.0403(10) Uani 1 1 d D . . . .
H5A H 0.706522 0.124214 0.086075 0.048 Uiso 1 1 calc R U . . .
H5B H 0.769861 0.195878 0.090102 0.048 Uiso 1 1 calc R U . . .
C6 C 0.73139(15) 0.7155(4) 0.0854(3) 0.0358(9) Uani 1 1 d . . . . .
H6 H 0.739110 0.802400 0.030329 0.043 Uiso 1 1 calc R U . . .
C7 C 0.78358(15) 0.7086(5) 0.1717(3) 0.0393(9) Uani 1 1 d . . . . .
H7 H 0.774024 0.693891 0.246520 0.047 Uiso 1 1 calc R U . . .
C8 C 0.80419(15) 0.5462(5) 0.1196(3) 0.0434(10) Uani 1 1 d . . . . .
H8 H 0.810887 0.446944 0.169519 0.052 Uiso 1 1 calc R U . . .
C9 C 0.85494(19) 0.6028(6) 0.0718(5) 0.0741(16) Uani 1 1 d D . . . .
C10 C 0.82688(16) 0.8399(5) 0.1568(3) 0.0479(11) Uani 1 1 d D . . . .
C11A C 0.9240(4) 0.8566(12) 0.0895(9) 0.061(3) Uani 0.564(4) 1 d D . P A 1
H11A H 0.955491 0.772941 0.098740 0.073 Uiso 0.564(4) 1 calc R U P A 1
H11B H 0.931170 0.946495 0.144607 0.073 Uiso 0.564(4) 1 calc R U P A 1
C12A C 0.9240(2) 0.9386(7) -0.0177(4) 0.059(3) Uani 0.564(4) 1 d DG . P A 1
C13A C 0.9418(3) 0.8427(6) -0.1011(6) 0.085(3) Uani 0.564(4) 1 d G . P A 1
H13 H 0.951235 0.724765 -0.090951 0.102 Uiso 0.564(4) 1 calc R U P A 1
C14A C 0.9457(3) 0.9194(10) -0.1995(5) 0.106(4) Uani 0.564(4) 1 d G . P A 1
H14A H 0.957841 0.853880 -0.256503 0.127 Uiso 0.564(4) 1 calc R U P A 1
C15A C 0.9318(3) 1.0920(10) -0.2144(4) 0.082(4) Uani 0.564(4) 1 d G . P A 1
H15 H 0.934500 1.144436 -0.281594 0.099 Uiso 0.564(4) 1 calc R U P A 1
C16A C 0.9140(3) 1.1879(7) -0.1309(5) 0.071(3) Uani 0.564(4) 1 d G . P A 1
H16 H 0.904554 1.305878 -0.141132 0.086 Uiso 0.564(4) 1 calc R U P A 1
C17A C 0.9101(2) 1.1112(7) -0.0326(4) 0.066(2) Uani 0.564(4) 1 d G . P A 1
H17 H 0.897949 1.176765 0.024422 0.079 Uiso 0.564(4) 1 calc R U P A 1
C18 C 0.60331(16) 0.8912(5) 0.2063(3) 0.0487(11) Uani 1 1 d . . . . .
C19 C 0.59006(18) 1.0586(5) 0.1452(4) 0.0621(13) Uani 1 1 d . . . . .
H19A H 0.549571 1.083570 0.143614 0.093 Uiso 1 1 calc R U . . .
H19B H 0.611716 1.153116 0.180578 0.093 Uiso 1 1 calc R U . . .
H19C H 0.600410 1.046371 0.072410 0.093 Uiso 1 1 calc R U . . .
C20 C 0.58944(19) 0.9065(7) 0.3197(4) 0.0721(15) Uani 1 1 d . . . . .
H20A H 0.548805 0.926542 0.320997 0.108 Uiso 1 1 calc R U . . .
H20B H 0.600029 0.799908 0.357930 0.108 Uiso 1 1 calc R U . . .
H20C H 0.610481 1.003105 0.354032 0.108 Uiso 1 1 calc R U . . .
C21 C 0.57831(16) 0.7311(5) 0.1465(4) 0.0494(11) Uani 1 1 d . . . . .
C22 C 0.52341(17) 0.7609(6) 0.0778(4) 0.0623(13) Uani 1 1 d . . . . .
H22A H 0.493488 0.789568 0.123038 0.093 Uiso 1 1 calc R U . . .
H22B H 0.528208 0.856036 0.028599 0.093 Uiso 1 1 calc R U . . .
H22C H 0.513033 0.656256 0.037278 0.093 Uiso 1 1 calc R U . . .
C23 C 0.5736(2) 0.5755(6) 0.2199(5) 0.0797(17) Uani 1 1 d . . . . .
H23A H 0.544488 0.597818 0.268131 0.119 Uiso 1 1 calc R U . . .
H23B H 0.563214 0.473287 0.176969 0.119 Uiso 1 1 calc R U . . .
H23C H 0.609975 0.555999 0.261343 0.119 Uiso 1 1 calc R U . . .
C11B C 0.9033(4) 0.8826(16) 0.0226(11) 0.055(3) Uani 0.436(4) 1 d D . P A 2
H11C H 0.892998 1.005984 0.018902 0.066 Uiso 0.436(4) 1 calc R U P A 2
H11D H 0.906865 0.842291 -0.050742 0.066 Uiso 0.436(4) 1 calc R U P A 2
C12B C 0.9599(3) 0.8631(10) 0.0875(5) 0.053(3) Uani 0.436(4) 1 d DG . P A 2
C13B C 1.0001(3) 0.7479(10) 0.0573(5) 0.076(4) Uani 0.436(4) 1 d G . P A 2
H13B H 0.992654 0.681914 -0.005760 0.091 Uiso 0.436(4) 1 calc R U P A 2
C14B C 1.0513(3) 0.7292(10) 0.1192(7) 0.082(4) Uani 0.436(4) 1 d G . P A 2
H14B H 1.078805 0.650471 0.098457 0.098 Uiso 0.436(4) 1 calc R U P A 2
C15B C 1.0623(2) 0.8258(11) 0.2114(7) 0.065(4) Uani 0.436(4) 1 d G . P A 2
H15B H 1.097256 0.813006 0.253666 0.078 Uiso 0.436(4) 1 calc R U P A 2
C16B C 1.0221(3) 0.9410(9) 0.2416(5) 0.064(3) Uani 0.436(4) 1 d G . P A 2
H16B H 1.029556 1.006984 0.304660 0.077 Uiso 0.436(4) 1 calc R U P A 2
C17B C 0.9709(3) 0.9597(8) 0.1797(6) 0.063(3) Uani 0.436(4) 1 d G . P A 2
H17B H 0.943404 1.038429 0.200443 0.076 Uiso 0.436(4) 1 calc R U P A 2
N1A N 0.8716(3) 0.7684(8) 0.1066(6) 0.032(2) Uani 0.564(4) 1 d D . P A 1
N1B N 0.8593(5) 0.7895(12) 0.0650(8) 0.053(4) Uani 0.436(4) 1 d D . P A 2
O1 O 0.67348(18) 0.2074(4) -0.1284(3) 0.0931(13) Uani 1 1 d . . . . .
O2 O 0.75733(18) 0.0217(4) -0.1025(3) 0.0875(12) Uani 1 1 d . . . . .
O3 O 0.88499(15) 0.5150(5) 0.0188(4) 0.1156(17) Uani 1 1 d . . . . .
O4 O 0.83041(11) 0.9895(4) 0.1889(2) 0.0595(9) Uani 1 1 d . . . . .
O5 O 0.62227(11) 0.6885(3) 0.0772(2) 0.0503(8) Uani 1 1 d . . . . .
O6 O 0.66447(10) 0.8612(3) 0.2058(2) 0.0470(7) Uani 1 1 d . . . . .
S1 S 0.73012(6) 0.18099(13) -0.08099(9) 0.0629(4) Uani 1 1 d . . . . .

loop_
_atom_site_aniso_label
_atom_site_aniso_U_11
_atom_site_aniso_U_22
_atom_site_aniso_U_33
_atom_site_aniso_U_23
_atom_site_aniso_U_13
_atom_site_aniso_U_12
B1 0.042(3) 0.026(2) 0.039(3) 0.0014(19) 0.002(2) 0.004(2)
C1 0.143(5) 0.043(3) 0.039(3) -0.001(2) 0.042(3) 0.001(3)
C2 0.097(3) 0.029(2) 0.037(2) 0.0023(17) 0.021(2) 0.005(2)
C3 0.042(2) 0.0263(19) 0.033(2) 0.0016(15) 0.0064(17) 0.0055(17)
C4 0.042(2) 0.031(2) 0.035(2) -0.0017(16) 0.0035(17) 0.0021(17)
C5 0.052(2) 0.033(2) 0.038(2) 0.0067(16) 0.0108(19) 0.0021(18)
C6 0.046(2) 0.028(2) 0.033(2) 0.0005(15) 0.0032(18) 0.0040(17)
C7 0.044(2) 0.038(2) 0.036(2) 0.0005(17) 0.0032(18) 0.0024(19)
C8 0.042(2) 0.035(2) 0.053(3) 0.0065(18) 0.007(2) 0.0057(18)
C9 0.052(3) 0.054(3) 0.122(5) -0.018(3) 0.039(3) 0.005(3)
C10 0.046(3) 0.039(2) 0.056(3) -0.002(2) -0.004(2) 0.007(2)
C11A 0.049(7) 0.041(5) 0.091(8) -0.010(5) -0.007(7) -0.003(5)
C12A 0.029(5) 0.061(6) 0.090(8) -0.019(5) 0.016(5) -0.020(4)
C13A 0.088(7) 0.064(6) 0.110(9) -0.042(6) 0.047(6) -0.020(5)
C14A 0.121(9) 0.106(9) 0.100(9) -0.053(7) 0.062(7) -0.055(8)
C15A 0.077(8) 0.113(12) 0.058(7) -0.016(7) 0.016(6) -0.037(8)
C16A 0.072(7) 0.078(7) 0.065(6) 0.000(5) 0.014(5) -0.001(5)
C17A 0.066(6) 0.069(6) 0.064(6) -0.012(5) 0.016(5) 0.013(5)
C18 0.038(2) 0.057(3) 0.051(3) -0.011(2) 0.004(2) 0.004(2)
C19 0.053(3) 0.043(3) 0.090(4) 0.002(2) 0.008(3) 0.011(2)
C20 0.058(3) 0.109(4) 0.050(3) -0.010(3) 0.013(2) 0.015(3)
C21 0.039(2) 0.049(3) 0.061(3) -0.001(2) 0.010(2) 0.009(2)
C22 0.047(3) 0.065(3) 0.074(3) -0.019(3) -0.002(2) 0.006(2)
C23 0.061(3) 0.059(3) 0.122(5) 0.031(3) 0.026(3) 0.002(3)
C11B 0.049(8) 0.055(7) 0.060(9) 0.013(6) 0.004(7) -0.020(6)
C12B 0.064(8) 0.051(7) 0.044(6) 0.012(5) -0.003(7) -0.023(7)
C13B 0.059(7) 0.101(9) 0.076(8) -0.054(7) 0.047(7) -0.033(7)
C14B 0.039(7) 0.095(10) 0.116(12) -0.043(9) 0.029(7) -0.023(7)
C15B 0.044(8) 0.066(10) 0.085(11) -0.005(7) 0.014(7) -0.006(7)
C16B 0.041(6) 0.062(7) 0.088(9) -0.025(6) 0.003(6) -0.012(6)
C17B 0.048(6) 0.047(6) 0.093(9) -0.019(6) -0.005(6) 0.007(5)
N1A 0.027(4) 0.018(3) 0.052(5) 0.007(3) -0.003(4) 0.007(3)
N1B 0.043(6) 0.054(7) 0.056(8) 0.016(5) -0.020(5) 0.017(5)
O1 0.148(3) 0.052(2) 0.071(3) -0.0106(17) -0.039(2) -0.006(2)
O2 0.171(4) 0.0343(18) 0.064(2) -0.0057(15) 0.049(2) 0.009(2)
O3 0.081(3) 0.063(2) 0.216(5) -0.046(3) 0.083(3) -0.016(2)
O4 0.0563(19) 0.0444(18) 0.076(2) -0.0112(15) -0.0035(16) -0.0010(15)
O5 0.0441(16) 0.0515(17) 0.0550(19) -0.0141(14) 0.0029(14) 0.0045(13)
O6 0.0394(15) 0.0545(17) 0.0469(17) -0.0115(13) 0.0018(13) 0.0070(13)
S1 0.1181(12) 0.0314(6) 0.0402(7) -0.0040(5) 0.0131(7) 0.0042(6)

loop_
_atom_type_symbol
_atom_type_description
_atom_type_scat_dispersion_real
_atom_type_scat_dispersion_imag
_atom_type_scat_source
C C 0.0033 0.0016 'International Tables Vol C Tables 4.2.6.8 and 6.1.1.4'
H H 0.0000 0.0000 'International Tables Vol C Tables 4.2.6.8 and 6.1.1.4'
B B 0.0013 0.0007 'International Tables Vol C Tables 4.2.6.8 and 6.1.1.4'
N N 0.0061 0.0033 'International Tables Vol C Tables 4.2.6.8 and 6.1.1.4'
O O 0.0106 0.0060 'International Tables Vol C Tables 4.2.6.8 and 6.1.1.4'
S S 0.1246 0.1234 'International Tables Vol C Tables 4.2.6.8 and 6.1.1.4'

loop_
_geom_angle_atom_site_label_1
_geom_angle_atom_site_label_2
_geom_angle_atom_site_label_3
_geom_angle
_geom_angle_site_symmetry_1
_geom_angle_site_symmetry_3
_geom_angle_publ_flag
O6 B1 O5 111.4(3) . . ?
O6 B1 C6 123.3(3) . . ?
O5 B1 C6 125.3(3) . . ?
C2 C1 S1 113.0(3) . . ?
C1 C2 C3 113.7(3) . . ?
C4 C3 C2 111.9(3) . . ?
C4 C3 C6 113.6(3) . . ?
C2 C3 C6 113.5(3) . . ?
C4 C3 C8 110.6(3) . . ?
C2 C3 C8 117.1(3) . . ?
C6 C3 C8 88.2(3) . . ?
C3 C4 C5 113.0(3) . . ?
C4 C5 S1 111.6(3) . . ?
B1 C6 C3 121.3(3) . . ?
B1 C6 C7 117.9(3) . . ?
C3 C6 C7 89.9(3) . . ?
C10 C7 C8 105.1(3) . . ?
C10 C7 C6 113.7(3) . . ?
C8 C7 C6 89.6(3) . . ?
C9 C8 C7 103.9(3) . . ?
C9 C8 C3 118.0(4) . . ?
C7 C8 C3 90.8(3) . . ?
O3 C9 N1A 121.1(5) . . ?
O3 C9 N1B 118.1(6) . . ?
O3 C9 C8 126.9(4) . . ?
N1A C9 C8 111.4(4) . . ?
N1B C9 C8 112.9(5) . . ?
O4 C10 N1A 119.5(4) . . ?
O4 C10 C7 129.6(4) . . ?
N1A C10 C7 110.6(4) . . ?
O4 C10 N1B 118.4(5) . . ?
C7 C10 N1B 109.5(5) . . ?
N1A C11A C12A 114.1(8) . . ?
C13A C12A C17A 120.0 . . ?
C13A C12A C11A 119.0(6) . . ?
C17A C12A C11A 120.9(6) . . ?
C12A C13A C14A 120.0 . . ?
C13A C14A C15A 120.0 . . ?
C16A C15A C14A 120.0 . . ?
C15A C16A C17A 120.0 . . ?
C16A C17A C12A 120.0 . . ?
O6 C18 C20 108.8(3) . . ?
O6 C18 C19 106.8(3) . . ?
C20 C18 C19 111.1(4) . . ?
O6 C18 C21 101.8(3) . . ?
C20 C18 C21 114.9(4) . . ?
C19 C18 C21 112.8(4) . . ?
O5 C21 C22 108.4(4) . . ?
O5 C21 C23 106.3(3) . . ?
C22 C21 C23 111.0(4) . . ?
O5 C21 C18 102.2(3) . . ?
C22 C21 C18 115.3(3) . . ?
C23 C21 C18 112.7(4) . . ?
N1B C11B C12B 113.1(10) . . ?
C13B C12B C17B 120.0 . . ?
C13B C12B C11B 120.9(7) . . ?
C17B C12B C11B 119.1(7) . . ?
C14B C13B C12B 120.0 . . ?
C13B C14B C15B 120.0 . . ?
C16B C15B C14B 120.0 . . ?
C15B C16B C17B 120.0 . . ?
C16B C17B C12B 120.0 . . ?
C10 N1A C9 107.5(5) . . ?
C10 N1A C11A 125.2(6) . . ?
C9 N1A C11A 127.3(6) . . ?
C11B N1B C9 126.2(9) . . ?
C11B N1B C10 127.5(10) . . ?
C9 N1B C10 99.7(6) . . ?
B1 O5 C21 107.9(3) . . ?
B1 O6 C18 108.2(3) . . ?
O2 S1 O1 117.8(2) . . ?
O2 S1 C1 109.9(2) . . ?
O1 S1 C1 109.5(2) . . ?
O2 S1 C5 110.09(19) . . ?
O1 S1 C5 108.4(2) . . ?
C1 S1 C5 99.8(2) . . ?

loop_
_geom_bond_atom_site_label_1
_geom_bond_atom_site_label_2
_geom_bond_distance
_geom_bond_site_symmetry_2
_geom_bond_publ_flag
B1 O6 1.371(5) . ?
B1 O5 1.374(5) . ?
B1 C6 1.545(5) . ?
C1 C2 1.523(5) . ?
C1 S1 1.744(5) . ?
C2 C3 1.531(5) . ?
C3 C4 1.521(5) . ?
C3 C6 1.559(5) . ?
C3 C8 1.578(5) . ?
C4 C5 1.521(5) . ?
C5 S1 1.752(4) . ?
C6 C7 1.573(5) . ?
C7 C10 1.474(5) . ?
C7 C8 1.527(5) . ?
C8 C9 1.467(6) . ?
C9 O3 1.232(5) . ?
C9 N1A 1.405(8) . ?
C9 N1B 1.458(10) . ?
C10 O4 1.232(4) . ?
C10 N1A 1.404(8) . ?
C10 N1B 1.506(10) . ?
C11A N1A 1.455(9) . ?
C11A C12A 1.498(10) . ?
C12A C13A 1.3900 . ?
C12A C17A 1.3900 . ?
C13A C14A 1.3900 . ?
C14A C15A 1.3900 . ?
C15A C16A 1.3900 . ?
C16A C17A 1.3900 . ?
C18 O6 1.473(4) . ?
C18 C20 1.506(6) . ?
C18 C19 1.530(6) . ?
C18 C21 1.545(6) . ?
C21 O5 1.464(5) . ?
C21 C22 1.515(6) . ?
C21 C23 1.535(6) . ?
C11B N1B 1.417(12) . ?
C11B C12B 1.516(11) . ?
C12B C13B 1.3900 . ?
C12B C17B 1.3900 . ?
C13B C14B 1.3900 . ?
C14B C15B 1.3900 . ?
C15B C16B 1.3900 . ?
C16B C17B 1.3900 . ?
O1 S1 1.435(4) . ?
O2 S1 1.435(3) . ?
